data_2235764
loop_
_publ_author_name
'Geiger, David K.'

_publ_section_title
;
 Bis(acetato-\k<i>O</i>)bis(4,5-dimethylbenzene-1,2-diamine-\k<i>N</i>)zinc
;
_journal_coeditor_code BV2208
_journal_issue 8
_journal_name_full 'Acta Crystallographica Section E'
_journal_page_first m1040
_journal_paper_doi 10.1107/S160053681203036X
_journal_volume 68
_journal_year 2012
_chemical_formula_iupac '[Zn (C2 H3 O2)2 (C8 H12 N2)2]'
_chemical_formula_moiety 'C20 H30 N4 O4 Zn'
_chemical_formula_sum 'C20 H30 N4 O4 Zn'
_chemical_formula_weight 455.85
_chemical_name_systematic
;
Bis(acetato-\k<i>O</i>)bis(4,5-dimethylbenzene-1,2-diamine-\k<i>N</i>)zinc
;
_space_group_IT_number 15
_symmetry_cell_setting monoclinic
_symmetry_space_group_name_Hall '-C 2yc'
_symmetry_space_group_name_H-M 'C 1 2/c 1'
_atom_sites_solution_hydrogens geom
_atom_sites_solution_primary direct
_atom_sites_solution_secondary difmap
_audit_creation_method SHELXL-97
_cell_angle_alpha 90.00
_cell_angle_beta 92.284(4)
_cell_angle_gamma 90.00
_cell_formula_units_Z 4
_cell_length_a 18.432(3)
_cell_length_b 4.7414(6)
_cell_length_c 25.740(4)
_cell_measurement_reflns_used 5876
_cell_measurement_temperature 200(2)
_cell_measurement_theta_max 24.96
_cell_measurement_theta_min 2.66
_cell_volume 2247.7(6)
_computing_cell_refinement 'SAINT (Bruker 2009)'
_computing_data_collection 'APEX2 (Bruker, 2010)'
_computing_data_reduction 'SAINT (Bruker 2009)'
_computing_molecular_graphics 'XSHELL (Bruker, 2004) and Mercury (Macrae <i>et al.</i>, 2008)'
_computing_publication_material 'publCIF (Westrip, 2010)'
_computing_structure_refinement 'SHELXL97 (Sheldrick, 2008<i>a</i>)'
_computing_structure_solution 'SHELXS97 (Sheldrick, 2008<i>a</i>)'
_diffrn_ambient_temperature 200(2)
_diffrn_measured_fraction_theta_full 0.997
_diffrn_measured_fraction_theta_max 0.997
_diffrn_measurement_device_type 'Bruker SMART X2S benchtop'
_diffrn_measurement_method '\w scans'
_diffrn_radiation_monochromator graphite
_diffrn_radiation_source 'fine-focus sealed tube'
_diffrn_radiation_type MoK\a
_diffrn_radiation_wavelength 0.71073
_diffrn_reflns_av_R_equivalents 0.0458
_diffrn_reflns_av_sigmaI/netI 0.0290
_diffrn_reflns_limit_h_max 21
_diffrn_reflns_limit_h_min -21
_diffrn_reflns_limit_k_max 5
_diffrn_reflns_limit_k_min -5
_diffrn_reflns_limit_l_max 30
_diffrn_reflns_limit_l_min -28
_diffrn_reflns_number 11403
_diffrn_reflns_theta_full 25.00
_diffrn_reflns_theta_max 25.00
_diffrn_reflns_theta_min 2.67
_exptl_absorpt_coefficient_mu 1.124
_exptl_absorpt_correction_T_max 0.8064
_exptl_absorpt_correction_T_min 0.4666
_exptl_absorpt_correction_type multi-scan
_exptl_absorpt_process_details '(SADABS; Sheldrick, 2008<i>b</i>)'
_exptl_crystal_colour colourless
_exptl_crystal_density_diffrn 1.347
_exptl_crystal_density_method 'not measured'
_exptl_crystal_description plate
_exptl_crystal_F_000 960
_exptl_crystal_size_max 0.80
_exptl_crystal_size_mid 0.30
_exptl_crystal_size_min 0.20
_refine_diff_density_max 0.669
_refine_diff_density_min -0.370
_refine_ls_extinction_method none
_refine_ls_goodness_of_fit_ref 1.120
_refine_ls_hydrogen_treatment mixed
_refine_ls_matrix_type full
_refine_ls_number_parameters 151
_refine_ls_number_reflns 1986
_refine_ls_number_restraints 0
_refine_ls_restrained_S_all 1.120
_refine_ls_R_factor_all 0.0380
_refine_ls_R_factor_gt 0.0363
_refine_ls_shift/su_max 0.000
_refine_ls_shift/su_mean 0.000
_refine_ls_structure_factor_coef Fsqd
_refine_ls_weighting_details 'calc w=1/[\s^2^(Fo^2^)+(0.0434P)^2^+4.1592P] where P=(Fo^2^+2Fc^2^)/3'
_refine_ls_weighting_scheme calc
_refine_ls_wR_factor_gt 0.0931
_refine_ls_wR_factor_ref 0.0944
_reflns_number_gt 1905
_reflns_number_total 1986
_reflns_threshold_expression I>2sigma(I)
_cod_data_source_file bv2208.cif
_cod_data_source_block I
_cod_original_cell_volume 2247.8(5)
_cod_original_sg_symbol_Hall -C2yc
_cod_original_sg_symbol_H-M 'C 2/c'
_cod_database_code 2235764
_cod_database_fobs_code 2235764

loop_
_symmetry_equiv_pos_as_xyz
'x, y, z'
'-x, y, -z+1/2'
'x+1/2, y+1/2, z'
'-x+1/2, y+1/2, -z+1/2'
'-x, -y, -z'
'x, -y, z-1/2'
'-x+1/2, -y+1/2, -z'
'x+1/2, -y+1/2, z-1/2'

loop_
_atom_site_type_symbol
_atom_site_label
_atom_site_fract_x
_atom_site_fract_y
_atom_site_fract_z
_atom_site_U_iso_or_equiv
_atom_site_adp_type
_atom_site_calc_flag
_atom_site_refinement_flags
_atom_site_occupancy
_atom_site_symmetry_multiplicity
Zn Zn1 0.5000 0.21781(8) 0.2500 0.02608(16) Uani d S 1 2
O O1 0.53194(10) 0.4948(4) 0.30352(6) 0.0343(4) Uani d . 1 1
O O2 0.60458(11) 0.1492(4) 0.33024(7) 0.0421(5) Uani d . 1 1
N N1 0.56934(12) -0.0427(5) 0.21196(8) 0.0281(5) Uani d . 1 1
N N2 0.69849(13) 0.2531(6) 0.23902(9) 0.0360(6) Uani d . 1 1
C C1 0.60972(12) 0.0974(5) 0.17273(9) 0.0262(5) Uani d . 1 1
C C2 0.67121(13) 0.2524(5) 0.18723(10) 0.0279(6) Uani d . 1 1
C C3 0.70681(14) 0.3968(6) 0.14856(10) 0.0344(6) Uani d . 1 1
H H3 0.7496 0.4999 0.1579 0.041 Uiso calc R 1 1
C C4 0.68215(14) 0.3954(7) 0.09706(10) 0.0364(6) Uani d . 1 1
C C5 0.61975(15) 0.2423(7) 0.08302(10) 0.0383(7) Uani d . 1 1
C C6 0.58503(14) 0.0931(7) 0.12132(10) 0.0351(6) Uani d . 1 1
H H6 0.5431 -0.0149 0.1119 0.042 Uiso calc R 1 1
C C7 0.5892(2) 0.2368(9) 0.02749(12) 0.0659(12) Uani d . 1 1
H H7A 0.5444 0.1254 0.0258 0.099 Uiso calc R 1 1
H H7B 0.6248 0.1515 0.0049 0.099 Uiso calc R 1 1
H H7C 0.5787 0.4298 0.0159 0.099 Uiso calc R 1 1
C C8 0.72326(19) 0.5613(8) 0.05768(12) 0.0553(9) Uani d . 1 1
H H8A 0.7708 0.6160 0.0729 0.083 Uiso calc R 1 1
H H8B 0.6957 0.7310 0.0478 0.083 Uiso calc R 1 1
H H8C 0.7300 0.4446 0.0268 0.083 Uiso calc R 1 1
C C9 0.57583(14) 0.3768(6) 0.33792(9) 0.0308(6) Uani d . 1 1
C C10 0.58890(18) 0.5363(7) 0.38778(11) 0.0488(8) Uani d . 1 1
H H10A 0.6249 0.4360 0.4099 0.073 Uiso calc R 1 1
H H10B 0.5433 0.5516 0.4059 0.073 Uiso calc R 1 1
H H10C 0.6070 0.7256 0.3801 0.073 Uiso calc R 1 1
H H1A 0.5413(19) -0.167(7) 0.1990(12) 0.045(9) Uiso d . 1 1
H H1B 0.5973(17) -0.120(7) 0.2345(12) 0.039(8) Uiso d . 1 1
H H2A 0.6658(18) 0.234(6) 0.2628(12) 0.039(9) Uiso d . 1 1
H H2B 0.7263(18) 0.383(8) 0.2448(12) 0.042(9) Uiso d . 1 1

loop_
_atom_site_aniso_label
_atom_site_aniso_U_11
_atom_site_aniso_U_22
_atom_site_aniso_U_33
_atom_site_aniso_U_12
_atom_site_aniso_U_13
_atom_site_aniso_U_23
Zn1 0.0257(2) 0.0218(2) 0.0310(2) 0.000 0.00465(15) 0.000
O1 0.0391(10) 0.0294(10) 0.0338(9) 0.0044(8) -0.0066(7) -0.0022(8)
O2 0.0462(12) 0.0404(13) 0.0398(10) 0.0137(10) 0.0034(8) 0.0026(9)
N1 0.0235(10) 0.0279(13) 0.0330(11) -0.0022(10) 0.0030(9) 0.0003(9)
N2 0.0251(11) 0.0492(17) 0.0336(12) -0.0046(11) -0.0011(10) 0.0021(10)
C1 0.0210(11) 0.0258(13) 0.0323(12) 0.0021(10) 0.0053(9) -0.0003(10)
C2 0.0213(12) 0.0306(15) 0.0319(12) 0.0030(10) 0.0022(9) -0.0002(10)
C3 0.0232(12) 0.0393(16) 0.0410(14) -0.0057(12) 0.0055(10) -0.0013(12)
C4 0.0315(14) 0.0424(17) 0.0360(13) 0.0002(13) 0.0101(11) 0.0045(12)
C5 0.0327(14) 0.0525(19) 0.0297(13) -0.0007(13) 0.0026(11) 0.0009(12)
C6 0.0260(13) 0.0440(17) 0.0355(13) -0.0073(12) 0.0033(10) -0.0067(12)
C7 0.053(2) 0.110(4) 0.0338(16) -0.014(2) -0.0010(14) 0.0017(18)
C8 0.0550(19) 0.066(2) 0.0455(17) -0.0125(18) 0.0163(14) 0.0110(16)
C9 0.0298(13) 0.0311(15) 0.0314(12) -0.0015(11) 0.0017(10) 0.0037(11)
C10 0.066(2) 0.0427(19) 0.0368(15) 0.0084(16) -0.0131(14) -0.0038(13)

loop_
_atom_type_symbol
_atom_type_description
_atom_type_scat_dispersion_real
_atom_type_scat_dispersion_imag
_atom_type_scat_source
C C 0.0033 0.0016 'International Tables Vol C Tables 4.2.6.8 and 6.1.1.4'
H H 0.0000 0.0000 'International Tables Vol C Tables 4.2.6.8 and 6.1.1.4'
N N 0.0061 0.0033 'International Tables Vol C Tables 4.2.6.8 and 6.1.1.4'
O O 0.0106 0.0060 'International Tables Vol C Tables 4.2.6.8 and 6.1.1.4'
Zn Zn 0.2839 1.4301 'International Tables Vol C Tables 4.2.6.8 and 6.1.1.4'

loop_
_geom_angle_atom_site_label_1
_geom_angle_atom_site_label_2
_geom_angle_atom_site_label_3
_geom_angle_site_symmetry_1
_geom_angle_site_symmetry_3
_geom_angle
O1 Zn1 O1 . 2_655 96.70(10)
O1 Zn1 N1 . . 123.94(8)
O1 Zn1 N1 2_655 . 103.95(8)
O1 Zn1 N1 . 2_655 103.95(8)
O1 Zn1 N1 2_655 2_655 123.94(8)
N1 Zn1 N1 . 2_655 106.06(13)
C9 O1 Zn1 . . 110.40(17)
C1 N1 Zn1 . . 113.93(17)
C1 N1 H1A . . 112(2)
Zn1 N1 H1A . . 103(2)
C1 N1 H1B . . 111(2)
Zn1 N1 H1B . . 108(2)
H1A N1 H1B . . 109(3)
C2 N2 H2A . . 115(2)
C2 N2 H2B . . 112(2)
H2A N2 H2B . . 113(3)
C6 C1 C2 . . 119.9(2)
C6 C1 N1 . . 120.3(2)
C2 C1 N1 . . 119.6(2)
C1 C2 C3 . . 118.1(2)
C1 C2 N2 . . 120.9(2)
C3 C2 N2 . . 121.0(2)
C4 C3 C2 . . 122.4(2)
C4 C3 H3 . . 118.8
C2 C3 H3 . . 118.8
C3 C4 C5 . . 119.1(2)
C3 C4 C8 . . 119.1(3)
C5 C4 C8 . . 121.8(3)
C6 C5 C4 . . 118.6(2)
C6 C5 C7 . . 119.7(3)
C4 C5 C7 . . 121.7(3)
C1 C6 C5 . . 121.9(2)
C1 C6 H6 . . 119.1
C5 C6 H6 . . 119.1
C5 C7 H7A . . 109.5
C5 C7 H7B . . 109.5
H7A C7 H7B . . 109.5
C5 C7 H7C . . 109.5
H7A C7 H7C . . 109.5
H7B C7 H7C . . 109.5
C4 C8 H8A . . 109.5
C4 C8 H8B . . 109.5
H8A C8 H8B . . 109.5
C4 C8 H8C . . 109.5
H8A C8 H8C . . 109.5
H8B C8 H8C . . 109.5
O2 C9 O1 . . 122.1(2)
O2 C9 C10 . . 121.8(2)
O1 C9 C10 . . 116.1(2)
C9 C10 H10A . . 109.5
C9 C10 H10B . . 109.5
H10A C10 H10B . . 109.5
C9 C10 H10C . . 109.5
H10A C10 H10C . . 109.5
H10B C10 H10C . . 109.5

loop_
_geom_bond_atom_site_label_1
_geom_bond_atom_site_label_2
_geom_bond_site_symmetry_2
_geom_bond_distance
Zn1 O1 . 1.9759(18)
Zn1 O1 2_655 1.9759(18)
Zn1 N1 . 2.054(2)
Zn1 N1 2_655 2.054(2)
O1 C9 . 1.302(3)
O2 C9 . 1.222(3)
N1 C1 . 1.441(3)
N1 H1A . 0.84(4)
N1 H1B . 0.84(3)
N2 C2 . 1.406(3)
N2 H2A . 0.88(3)
N2 H2B . 0.81(4)
C1 C6 . 1.382(3)
C1 C2 . 1.389(4)
C2 C3 . 1.394(4)
C3 C4 . 1.384(4)
C3 H3 . 0.9500
C4 C5 . 1.395(4)
C4 C8 . 1.511(4)
C5 C6 . 1.390(4)
C5 C7 . 1.516(4)
C6 H6 . 0.9500
C7 H7A . 0.9800
C7 H7B . 0.9800
C7 H7C . 0.9800
C8 H8A . 0.9800
C8 H8B . 0.9800
C8 H8C . 0.9800
C9 C10 . 1.501(4)
C10 H10A . 0.9800
C10 H10B . 0.9800
C10 H10C . 0.9800

loop_
_geom_hbond_atom_site_label_D
_geom_hbond_atom_site_label_H
_geom_hbond_atom_site_label_A
_geom_hbond_site_symmetry_A
_geom_hbond_distance_DH
_geom_hbond_distance_HA
_geom_hbond_distance_DA
_geom_hbond_angle_DHA
N1 H1A O1 2_645 0.84(4) 2.10(4) 2.897(3) 158(3)
N2 H2A O2 . 0.88(3) 2.15(3) 3.013(3) 168(3)
N2 H2B N2 4_655 0.81(4) 2.26(4) 3.076(3) 179(3)
